data_7249367
loop_
_publ_author_name
'Cui, Wen-Bo'
'Huang, Li'
'Shen, Yuan'
'Yu, Xiao-Yang'
'Li, Zi-Yi'
'Zhang, Hong'

_publ_section_title
;
 Viologen-based Ln-MOF material with photochromicity and photoluminescence
 for anticounterfeiting
;
_journal_issue 41
_journal_name_full CrystEngComm
_journal_page_first 5877
_journal_page_last 5882
_journal_paper_doi 10.1039/D4CE00652F
_journal_volume 26
_journal_year 2024
_chemical_formula_moiety 'C40 H24 Cl Eu2 N4 O18, 2(H2 O), 3(O)'
_chemical_formula_sum 'C40 H28 Cl Eu2 N4 O23'
_chemical_formula_weight 1272.03
_space_group_crystal_system monoclinic
_space_group_IT_number 15
_space_group_name_Hall '-C 2yc'
_space_group_name_H-M_alt 'C 1 2/c 1'
_atom_sites_solution_hydrogens mixed
_audit_creation_date 2024-06-04
_audit_creation_method
;
Olex2 1.2
(compiled 2018.05.29 svn.r3508 for OlexSys, GUI svn.r5506)
;
_audit_update_record
;
2024-06-11 deposited with the CCDC.	2024-09-19 downloaded from the CCDC.
;
_cell_angle_alpha 90
_cell_angle_beta 101.443(3)
_cell_angle_gamma 90
_cell_formula_units_Z 8
_cell_length_a 36.492(3)
_cell_length_b 12.6245(10)
_cell_length_c 20.7562(16)
_cell_measurement_reflns_used 9976
_cell_measurement_temperature 298(2)
_cell_measurement_theta_max 25.041
_cell_measurement_theta_min 2.492
_cell_volume 9372.2(13)
_computing_cell_refinement 'SAINT V8.38A (?, 2016)'
_computing_data_reduction 'SAINT V8.38A (?, 2016)'
_computing_molecular_graphics 'Olex2 (Dolomanov et al., 2009)'
_computing_publication_material 'Olex2 (Dolomanov et al., 2009)'
_computing_structure_refinement 'ShelXL (Sheldrick, 2015)'
_computing_structure_solution 'SHELXT 2014/5 (Sheldrick, 2014)'
_diffrn_ambient_temperature 298.15
_diffrn_measured_fraction_theta_full 0.995
_diffrn_measured_fraction_theta_max 0.995
_diffrn_measurement_device_type 'CCD area detector'
_diffrn_measurement_method 'phi and omega scans'
_diffrn_radiation_monochromator graphite
_diffrn_radiation_type MoK\a
_diffrn_radiation_wavelength 0.71073
_diffrn_reflns_av_R_equivalents 0.0476
_diffrn_reflns_av_unetI/netI 0.0307
_diffrn_reflns_Laue_measured_fraction_full 0.995
_diffrn_reflns_Laue_measured_fraction_max 0.995
_diffrn_reflns_limit_h_max 43
_diffrn_reflns_limit_h_min -43
_diffrn_reflns_limit_k_max 14
_diffrn_reflns_limit_k_min -15
_diffrn_reflns_limit_l_max 24
_diffrn_reflns_limit_l_min -24
_diffrn_reflns_number 47815
_diffrn_reflns_point_group_measured_fraction_full 0.995
_diffrn_reflns_point_group_measured_fraction_max 0.995
_diffrn_reflns_theta_full 25.064
_diffrn_reflns_theta_max 25.064
_diffrn_reflns_theta_min 2.418
_exptl_absorpt_coefficient_mu 2.798
_exptl_absorpt_correction_T_max 0.7452
_exptl_absorpt_correction_T_min 0.5328
_exptl_absorpt_correction_type none
_exptl_absorpt_process_details
'SADABS-2016/2 (Bruker,2016/2) was used for absorption correction. wR2(int) was 0.1042 before and 0.0561 after correction. The Ratio of minimum to maximum transmission is 0.7150. The \l/2 correction factor is Not present.'
_exptl_crystal_colour 'clear yellowish yellow'
_exptl_crystal_colour_lustre clear
_exptl_crystal_colour_modifier yellowish
_exptl_crystal_colour_primary yellow
_exptl_crystal_density_diffrn 1.803
_exptl_crystal_description block
_exptl_crystal_F_000 4984
_exptl_crystal_size_max 0.11
_exptl_crystal_size_mid 0.1
_exptl_crystal_size_min 0.09
_refine_diff_density_max 2.403
_refine_diff_density_min -1.422
_refine_diff_density_rms 0.185
_refine_ls_extinction_method none
_refine_ls_goodness_of_fit_ref 1.073
_refine_ls_hydrogen_treatment constr
_refine_ls_matrix_type full
_refine_ls_number_parameters 632
_refine_ls_number_reflns 8256
_refine_ls_number_restraints 240
_refine_ls_restrained_S_all 1.086
_refine_ls_R_factor_all 0.0529
_refine_ls_R_factor_gt 0.0449
_refine_ls_shift/su_max 0.001
_refine_ls_shift/su_mean 0.000
_refine_ls_structure_factor_coef Fsqd
_refine_ls_weighting_details 'w=1/[\s^2^(Fo^2^)+(0.0715P)^2^+145.5766P] where P=(Fo^2^+2Fc^2^)/3'
_refine_ls_weighting_scheme calc
_refine_ls_wR_factor_gt 0.1295
_refine_ls_wR_factor_ref 0.1353
_reflns_Friedel_coverage 0.000
_reflns_number_gt 7172
_reflns_number_total 8256
_reflns_threshold_expression 'I > 2\s(I)'
_cod_data_source_file d4ce00652f2.cif
_cod_data_source_block eu-2_sx_sx_sx
_cod_depositor_comments 'Adding full bibliography for 7249367--7249368.cif.'
_cod_original_cell_volume 9372.2(12)
_cod_database_code 7249367
_shelx_shelxl_version_number 2016/4
_shelx_space_group_comment
;
The symmetry employed for this shelxl refinement is uniquely defined
by the following loop, which should always be used as a source of
symmetry information in preference to the above space-group names.
They are only intended as comments.
;
_shelx_estimated_absorpt_t_max 0.787
_shelx_estimated_absorpt_t_min 0.748
_olex2_refinement_description
;
1. Fixed Uiso
 At 1.2 times of:
  All C(H) groups
 At 1.5 times of:
  All O(H,H) groups
2. Uiso/Uaniso restraints and constraints
Cl1 \\sim O1 \\sim O2 \\sim O3 \\sim O4 \\sim O5 \\sim O6 \\sim O7 \\sim O8
\\sim O9 \\sim O10 \\sim O11 \\sim O12: within 7.3A with sigma of 0.01 and
sigma for terminal atoms of 0.02
Uanis(Eu1) \\sim Ueq, Uanis(O14) \\sim Ueq, Uanis(O15) \\sim Ueq: with sigma of
0.01 and sigma for terminal atoms of 0.02
Uanis(O14) \\sim Ueq, Uanis(O15) \\sim Ueq: with sigma of 0.01 and sigma for
terminal atoms of 0.02
3.a Free rotating group:
 O20(H20A,H20B), O22(H22A,H22B)
3.b Aromatic/amide H refined with riding coordinates:
 C3(H3), C4(H4), C5(H5), C7(H7), C8(H8), C9(H9), C10(H10), C11(H11), C14(H14),
 C15(H15), C16(H16), C17(H17), C19(H19), C20(H20), C21(H21), C22(H22), C25(H25),
  C28(H28), C29(H29), C30(H30), C35(H35), C38(H38), C39(H39), C40(H40)
;
_olex2_submission_special_instructions 'No special instructions were received'

loop_
_space_group_symop_operation_xyz
'x, y, z'
'-x, y, -z+1/2'
'x+1/2, y+1/2, z'
'-x+1/2, y+1/2, -z+1/2'
'-x, -y, -z'
'x, -y, z-1/2'
'-x+1/2, -y+1/2, -z'
'x+1/2, -y+1/2, z-1/2'

loop_
_atom_site_label
_atom_site_type_symbol
_atom_site_fract_x
_atom_site_fract_y
_atom_site_fract_z
_atom_site_U_iso_or_equiv
_atom_site_adp_type
_atom_site_occupancy
_atom_site_site_symmetry_order
_atom_site_calc_flag
_atom_site_refinement_flags_posn
_atom_site_refinement_flags_adp
_atom_site_refinement_flags_occupancy
_atom_site_disorder_assembly
_atom_site_disorder_group
C1 C 0.43605(19) 0.1757(6) 0.4316(3) 0.0274(15) Uani 1 1 d . . . . .
C2 C 0.47667(19) 0.1640(6) 0.4294(3) 0.0295(16) Uani 1 1 d . . . . .
C3 C 0.4875(2) 0.1448(7) 0.3701(4) 0.0388(19) Uani 1 1 d . . . . .
H3 H 0.469487 0.133615 0.332247 0.047 Uiso 1 1 calc R . . . .
C4 C 0.5249(2) 0.1423(8) 0.3668(4) 0.050(2) Uani 1 1 d . . . . .
H4 H 0.531773 0.129878 0.326696 0.061 Uiso 1 1 calc R . . . .
C5 C 0.5037(2) 0.1779(6) 0.4860(4) 0.0310(16) Uani 1 1 d . . . . .
H5 H 0.496796 0.189812 0.526157 0.037 Uiso 1 1 calc R . . . .
C6 C 0.5408(2) 0.1740(7) 0.4819(4) 0.0365(18) Uani 1 1 d . . . . .
C7 C 0.5522(2) 0.1581(9) 0.4224(4) 0.051(2) Uani 1 1 d . . . . .
H7 H 0.577384 0.158040 0.420211 0.061 Uiso 1 1 calc R . . . .
C8 C 0.5958(2) 0.2621(8) 0.5406(4) 0.048(2) Uani 1 1 d . . . . .
H8 H 0.596000 0.302085 0.503065 0.058 Uiso 1 1 calc R . . . .
C9 C 0.5684(2) 0.1320(7) 0.5948(4) 0.044(2) Uani 1 1 d . . . . .
H9 H 0.549748 0.081465 0.593801 0.052 Uiso 1 1 calc R . . . .
C10 C 0.5945(2) 0.1468(7) 0.6520(4) 0.040(2) Uani 1 1 d . . . . .
H10 H 0.593364 0.106911 0.689253 0.049 Uiso 1 1 calc R . . . .
C11 C 0.6229(2) 0.2783(7) 0.5965(4) 0.043(2) Uani 1 1 d . . . . .
H11 H 0.641587 0.328014 0.595731 0.051 Uiso 1 1 calc R . . . .
C12 C 0.62259(19) 0.2219(6) 0.6536(4) 0.0293(16) Uani 1 1 d . . . . .
C13 C 0.65127(19) 0.2423(6) 0.7138(3) 0.0263(15) Uani 1 1 d . . . . .
C14 C 0.64495(19) 0.2171(6) 0.7755(4) 0.0312(16) Uani 1 1 d . . . . .
H14 H 0.623211 0.181412 0.779445 0.037 Uiso 1 1 calc R . . . .
C15 C 0.6851(2) 0.2910(6) 0.7106(4) 0.0320(16) Uani 1 1 d . . . . .
H15 H 0.690560 0.307409 0.669856 0.038 Uiso 1 1 calc R . . . .
C16 C 0.7101(2) 0.3147(6) 0.7664(3) 0.0294(16) Uani 1 1 d . . . . .
H16 H 0.732696 0.346627 0.763519 0.035 Uiso 1 1 calc R . . . .
C17 C 0.67062(19) 0.2444(6) 0.8312(3) 0.0292(15) Uani 1 1 d . . . . .
H17 H 0.665779 0.229409 0.872628 0.035 Uiso 1 1 calc R . . . .
C18 C 0.72936(18) 0.3237(6) 0.8846(3) 0.0242(14) Uani 1 1 d . . . . .
C19 C 0.76488(18) 0.2809(6) 0.8943(3) 0.0232(14) Uani 1 1 d . . . . .
H19 H 0.771594 0.234148 0.864037 0.028 Uiso 1 1 calc R . . . .
C20 C 0.71780(19) 0.3927(6) 0.9283(3) 0.0282(15) Uani 1 1 d . . . . .
H20 H 0.693591 0.419497 0.920693 0.034 Uiso 1 1 calc R . . . .
C21 C 0.7438(2) 0.4202(6) 0.9838(3) 0.0313(16) Uani 1 1 d . . . . .
H21 H 0.737060 0.467369 1.013877 0.038 Uiso 1 1 calc R . . . .
C22 C 0.7790(2) 0.3795(6) 0.9954(3) 0.0281(15) Uani 1 1 d . . . . .
H22 H 0.795749 0.398384 1.033496 0.034 Uiso 1 1 calc R . . . .
C23 C 0.79040(18) 0.3099(5) 0.9509(3) 0.0219(14) Uani 1 1 d . . . . .
C24 C 0.82888(18) 0.2640(5) 0.9640(3) 0.0207(13) Uani 1 1 d . . . . .
C25 C 0.2565(2) 0.2689(7) 0.1082(4) 0.042(2) Uani 1 1 d . . . . .
H25 H 0.271246 0.213795 0.097793 0.050 Uiso 1 1 calc R . . . .
C26 C 0.2669(2) 0.3221(6) 0.1672(3) 0.0292(16) Uani 1 1 d . . . . .
C27 C 0.3006(2) 0.2880(6) 0.2170(3) 0.0296(16) Uani 1 1 d . . . . .
C28 C 0.24495(19) 0.4056(6) 0.1827(3) 0.0266(15) Uani 1 1 d . . . . .
H28 H 0.251942 0.441517 0.222343 0.032 Uiso 1 1 calc R . . . .
C29 C 0.2242(2) 0.2979(7) 0.0646(4) 0.044(2) Uani 1 1 d . . . . .
H29 H 0.217222 0.261923 0.024948 0.053 Uiso 1 1 calc R . . . .
C30 C 0.2024(2) 0.3800(7) 0.0796(4) 0.0352(18) Uani 1 1 d . . . . .
H30 H 0.180741 0.398990 0.050196 0.042 Uiso 1 1 calc R . . . .
C31 C 0.21283(19) 0.4343(6) 0.1388(3) 0.0272(15) Uani 1 1 d . . . . .
C32 C 0.18955(18) 0.5233(6) 0.1556(3) 0.0246(14) Uani 1 1 d . . . . .
C33 C 0.4042(2) 0.4240(6) 0.3473(3) 0.0316(16) Uani 1 1 d . . . . .
C34 C 0.42021(19) 0.5128(6) 0.3149(3) 0.0262(15) Uani 1 1 d . . . . .
C35 C 0.4077(2) 0.5321(6) 0.2477(3) 0.0292(15) Uani 1 1 d . . . . .
H35 H 0.389037 0.489730 0.223696 0.035 Uiso 1 1 calc R . . . .
C36 C 0.4096(2) 0.6302(6) 0.1451(3) 0.0303(16) Uani 1 1 d . . . . .
C37 C 0.4228(2) 0.6133(6) 0.2166(3) 0.0271(15) Uani 1 1 d . . . . .
C38 C 0.4514(2) 0.6748(6) 0.2524(4) 0.0349(17) Uani 1 1 d . . . . .
H38 H 0.461899 0.729069 0.231773 0.042 Uiso 1 1 calc R . . . .
C39 C 0.4643(2) 0.6550(7) 0.3189(4) 0.0395(19) Uani 1 1 d . . . . .
H39 H 0.483738 0.695201 0.342473 0.047 Uiso 1 1 calc R . . . .
C40 C 0.4484(2) 0.5763(6) 0.3500(3) 0.0319(16) Uani 1 1 d . . . . .
H40 H 0.456473 0.565553 0.394892 0.038 Uiso 1 1 calc R . . . .
Cl1 Cl 0.34312(11) 0.5097(4) 0.4790(2) 0.1076(12) Uani 1 1 d . U . . .
Eu1 Eu 0.39612(2) 0.36235(3) 0.50623(2) 0.02503(12) Uani 1 1 d . U . . .
Eu2 Eu 0.35580(2) 0.19374(3) 0.31367(2) 0.02074(11) Uani 1 1 d . . . . .
N1 N 0.70245(15) 0.2925(5) 0.8255(3) 0.0247(12) Uani 1 1 d . . . . .
N2 N 0.56940(17) 0.1891(5) 0.5405(3) 0.0332(14) Uani 1 1 d . . . . .
N3 N 0.3960(2) 0.0687(6) 0.2288(4) 0.0469(18) Uani 1 1 d . . . . .
N4 N 0.4586(4) 0.4938(10) 0.5336(6) 0.088(4) Uani 1 1 d . . . . .
O1 O 0.42762(15) 0.2115(5) 0.4829(3) 0.0391(12) Uani 1 1 d . U . . .
O2 O 0.41296(14) 0.1499(5) 0.3813(3) 0.0390(12) Uani 1 1 d . U . . .
O3 O 0.84322(12) 0.2300(4) 0.9171(2) 0.0245(10) Uani 1 1 d . U . . .
O4 O 0.84643(13) 0.2565(4) 1.0223(2) 0.0294(11) Uani 1 1 d . U . . .
O5 O 0.32439(15) 0.2280(5) 0.1997(2) 0.0393(11) Uani 1 1 d . U . . .
O6 O 0.30340(14) 0.3172(4) 0.2764(2) 0.0343(10) Uani 1 1 d . U . . .
O7 O 0.20144(14) 0.5800(4) 0.2051(2) 0.0324(10) Uani 1 1 d . U . . .
O8 O 0.15793(13) 0.5420(4) 0.1199(2) 0.0312(11) Uani 1 1 d . U . . .
O9 O 0.41112(17) 0.4216(5) 0.4090(3) 0.0484(12) Uani 1 1 d . U . . .
O10 O 0.38462(17) 0.3568(5) 0.3120(3) 0.0453(12) Uani 1 1 d . U . . .
O11 O 0.38411(16) 0.5729(5) 0.1133(3) 0.0437(12) Uani 1 1 d . U . . .
O12 O 0.42451(17) 0.7019(5) 0.1158(3) 0.0444(13) Uani 1 1 d . U . . .
O13 O 0.4898(5) 0.5670(16) 0.5348(9) 0.198(7) Uiso 1 1 d . . . . .
O14 O 0.4679(4) 0.4065(11) 0.5291(6) 0.126(4) Uani 1 1 d . U . . .
O15 O 0.4332(4) 0.5270(10) 0.5369(6) 0.111(3) Uani 1 1 d . U . . .
O16 O 0.40420(17) 0.1637(5) 0.2370(3) 0.0467(14) Uani 1 1 d . . . . .
O17 O 0.36947(15) 0.0333(4) 0.2539(3) 0.0379(12) Uani 1 1 d . . . . .
O18 O 0.4136(3) 0.0080(8) 0.2008(6) 0.123(4) Uani 1 1 d . . . . .
O20 O 0.3823(2) 0.0031(6) 0.5085(4) 0.068(2) Uani 1 1 d . . . . .
H20A H 0.371818 0.034543 0.472875 0.101 Uiso 1 1 d G . . . .
H20B H 0.394814 0.052140 0.531889 0.101 Uiso 1 1 d G . . . .
O21 O 0.2858(3) -0.0161(8) 0.1580(4) 0.091(3) Uani 1 1 d . . . . .
O22 O 0.2925(2) 0.4926(6) 0.3567(5) 0.077(2) Uani 1 1 d . . . . .
H22A H 0.294614 0.440463 0.330984 0.116 Uiso 1 1 d G . . . .
H22B H 0.268720 0.500381 0.353211 0.116 Uiso 1 1 d G . . . .
O19 O 0.4731(4) 0.1214(9) 0.6313(7) 0.140(5) Uani 1 1 d . . . . .
O23 O 0.3383(4) -0.1054(17) 0.5836(5) 0.200(9) Uani 1 1 d . . . . .

loop_
_atom_site_aniso_label
_atom_site_aniso_U_11
_atom_site_aniso_U_22
_atom_site_aniso_U_33
_atom_site_aniso_U_23
_atom_site_aniso_U_13
_atom_site_aniso_U_12
C1 0.020(3) 0.034(4) 0.024(4) 0.000(3) -0.004(3) 0.003(3)
C2 0.020(3) 0.039(4) 0.026(4) -0.003(3) -0.003(3) 0.006(3)
C3 0.026(4) 0.059(5) 0.028(4) -0.011(4) -0.004(3) 0.004(4)
C4 0.032(5) 0.089(7) 0.029(4) -0.014(4) 0.002(3) 0.012(5)
C5 0.022(4) 0.040(4) 0.028(4) -0.005(3) -0.002(3) 0.002(3)
C6 0.023(4) 0.054(5) 0.028(4) -0.005(4) -0.006(3) 0.006(3)
C7 0.023(4) 0.087(7) 0.042(5) -0.006(5) 0.005(4) 0.012(4)
C8 0.030(4) 0.078(7) 0.034(4) 0.010(4) -0.001(3) -0.010(4)
C9 0.036(4) 0.041(5) 0.045(5) 0.007(4) -0.014(4) -0.008(4)
C10 0.037(4) 0.041(5) 0.037(4) 0.012(4) -0.010(4) -0.007(4)
C11 0.033(4) 0.061(6) 0.030(4) 0.007(4) -0.005(3) -0.015(4)
C12 0.020(3) 0.036(4) 0.029(4) 0.001(3) -0.003(3) 0.003(3)
C13 0.022(3) 0.029(4) 0.025(3) 0.001(3) -0.004(3) 0.000(3)
C14 0.017(3) 0.044(4) 0.031(4) 0.003(3) 0.001(3) -0.004(3)
C15 0.027(4) 0.048(4) 0.020(3) 0.000(3) 0.003(3) -0.005(3)
C16 0.022(4) 0.043(4) 0.023(3) 0.000(3) 0.003(3) -0.010(3)
C17 0.022(4) 0.040(4) 0.026(4) -0.001(3) 0.005(3) -0.002(3)
C18 0.019(3) 0.037(4) 0.015(3) 0.000(3) -0.002(3) -0.001(3)
C19 0.019(3) 0.033(4) 0.017(3) -0.001(3) 0.002(3) 0.000(3)
C20 0.020(3) 0.037(4) 0.028(4) -0.001(3) 0.007(3) 0.002(3)
C21 0.031(4) 0.037(4) 0.027(4) -0.009(3) 0.008(3) 0.002(3)
C22 0.026(4) 0.042(4) 0.017(3) -0.005(3) 0.003(3) -0.002(3)
C23 0.019(3) 0.033(4) 0.014(3) 0.000(3) 0.003(2) -0.002(3)
C24 0.018(3) 0.026(3) 0.016(3) 0.001(3) 0.000(2) -0.001(3)
C25 0.042(5) 0.055(5) 0.028(4) -0.008(4) 0.005(3) 0.022(4)
C26 0.026(4) 0.039(4) 0.022(3) 0.008(3) 0.003(3) 0.008(3)
C27 0.030(4) 0.035(4) 0.025(4) 0.007(3) 0.007(3) 0.010(3)
C28 0.024(4) 0.031(4) 0.023(3) 0.002(3) 0.001(3) 0.003(3)
C29 0.042(5) 0.062(6) 0.025(4) -0.008(4) -0.002(3) 0.019(4)
C30 0.029(4) 0.052(5) 0.022(4) 0.006(3) -0.001(3) 0.014(3)
C31 0.022(3) 0.033(4) 0.027(4) 0.005(3) 0.005(3) 0.005(3)
C32 0.020(3) 0.030(4) 0.023(3) 0.006(3) 0.003(3) 0.001(3)
C33 0.030(4) 0.041(4) 0.022(4) 0.003(3) 0.000(3) 0.000(3)
C34 0.026(4) 0.032(4) 0.020(3) 0.001(3) 0.004(3) 0.000(3)
C35 0.027(4) 0.036(4) 0.024(3) -0.001(3) 0.004(3) -0.005(3)
C36 0.033(4) 0.038(4) 0.019(3) 0.005(3) 0.002(3) -0.003(3)
C37 0.031(4) 0.031(4) 0.020(3) 0.002(3) 0.005(3) 0.002(3)
C38 0.036(4) 0.039(4) 0.029(4) 0.006(3) 0.004(3) -0.010(3)
C39 0.039(5) 0.049(5) 0.028(4) -0.002(3) -0.001(3) -0.016(4)
C40 0.039(4) 0.039(4) 0.017(3) 0.005(3) 0.003(3) -0.006(3)
Cl1 0.090(2) 0.142(3) 0.089(2) 0.016(2) 0.0121(19) -0.016(2)
Eu1 0.0244(2) 0.0337(2) 0.01680(18) -0.00151(14) 0.00371(13) -0.00419(14)
Eu2 0.01726(18) 0.0278(2) 0.01552(18) 0.00132(13) -0.00066(12) -0.00011(13)
N1 0.019(3) 0.033(3) 0.020(3) -0.004(2) -0.002(2) -0.001(2)
N2 0.022(3) 0.044(4) 0.028(3) -0.003(3) -0.007(3) 0.003(3)
N3 0.048(4) 0.049(5) 0.049(4) -0.001(4) 0.023(4) 0.008(4)
N4 0.106(10) 0.074(8) 0.079(7) 0.006(6) 0.008(7) 0.037(7)
O1 0.030(2) 0.060(3) 0.027(2) -0.007(2) 0.005(2) 0.009(2)
O2 0.022(2) 0.060(3) 0.033(2) -0.003(2) -0.001(2) 0.002(2)
O3 0.021(2) 0.035(3) 0.018(2) -0.0026(19) 0.0040(18) 0.0040(19)
O4 0.022(2) 0.046(3) 0.019(2) 0.002(2) 0.0017(19) 0.005(2)
O5 0.033(2) 0.057(3) 0.025(2) 0.003(2) 0.0009(19) 0.014(2)
O6 0.033(2) 0.046(2) 0.022(2) 0.0011(19) 0.0006(18) 0.010(2)
O7 0.027(2) 0.041(2) 0.026(2) -0.002(2) -0.0008(19) 0.003(2)
O8 0.023(2) 0.039(3) 0.029(2) -0.004(2) -0.0006(19) 0.008(2)
O9 0.050(3) 0.066(3) 0.028(2) 0.008(2) 0.007(2) -0.016(2)
O10 0.052(3) 0.050(3) 0.033(2) 0.005(2) 0.005(2) -0.012(2)
O11 0.047(3) 0.056(3) 0.025(2) 0.010(2) 0.001(2) -0.014(2)
O12 0.054(3) 0.052(3) 0.024(2) 0.011(2) 0.000(2) -0.018(3)
O14 0.113(7) 0.120(7) 0.134(8) -0.002(6) -0.001(6) -0.009(6)
O15 0.109(7) 0.104(7) 0.119(7) 0.008(6) 0.021(6) -0.015(6)
O16 0.047(4) 0.052(4) 0.045(3) 0.004(3) 0.017(3) -0.005(3)
O17 0.039(3) 0.039(3) 0.039(3) -0.002(2) 0.015(2) 0.004(2)
O18 0.144(9) 0.080(6) 0.187(11) -0.023(7) 0.138(9) 0.005(6)
O20 0.078(5) 0.060(4) 0.056(4) 0.012(4) -0.008(4) 0.002(4)
O21 0.102(7) 0.102(7) 0.056(5) -0.015(5) -0.019(4) -0.016(5)
O22 0.097(6) 0.046(4) 0.094(6) 0.003(4) 0.035(5) 0.011(4)
O19 0.195(13) 0.093(8) 0.149(11) 0.027(7) 0.075(10) 0.050(8)
O23 0.140(11) 0.38(2) 0.069(7) 0.075(11) -0.015(7) -0.119(14)

loop_
_atom_type_symbol
_atom_type_description
_atom_type_scat_dispersion_real
_atom_type_scat_dispersion_imag
_atom_type_scat_source
C C 0.0033 0.0016 'International Tables Vol C Tables 4.2.6.8 and 6.1.1.4'
H H 0.0000 0.0000 'International Tables Vol C Tables 4.2.6.8 and 6.1.1.4'
Cl Cl 0.1484 0.1585 'International Tables Vol C Tables 4.2.6.8 and 6.1.1.4'
Eu Eu -0.1578 3.6682 'International Tables Vol C Tables 4.2.6.8 and 6.1.1.4'
N N 0.0061 0.0033 'International Tables Vol C Tables 4.2.6.8 and 6.1.1.4'
O O 0.0106 0.0060 'International Tables Vol C Tables 4.2.6.8 and 6.1.1.4'

loop_
_geom_angle_atom_site_label_1
_geom_angle_atom_site_label_2
_geom_angle_atom_site_label_3
_geom_angle
_geom_angle_site_symmetry_1
_geom_angle_site_symmetry_3
_geom_angle_publ_flag
O1 C1 C2 118.2(6) . . ?
O2 C1 C2 117.2(6) . . ?
O2 C1 O1 124.6(7) . . ?
C3 C2 C1 120.1(6) . . ?
C5 C2 C1 120.2(7) . . ?
C5 C2 C3 119.5(7) . . ?
C2 C3 H3 119.8 . . ?
C4 C3 C2 120.4(7) . . ?
C4 C3 H3 119.8 . . ?
C3 C4 H4 119.6 . . ?
C3 C4 C7 120.8(8) . . ?
C7 C4 H4 119.6 . . ?
C2 C5 H5 120.4 . . ?
C6 C5 C2 119.2(7) . . ?
C6 C5 H5 120.4 . . ?
C5 C6 C7 122.0(7) . . ?
C5 C6 N2 119.9(7) . . ?
C7 C6 N2 118.1(7) . . ?
C4 C7 C6 118.0(8) . . ?
C4 C7 H7 121.0 . . ?
C6 C7 H7 121.0 . . ?
C11 C8 H8 120.0 . . ?
N2 C8 H8 120.0 . . ?
N2 C8 C11 120.0(8) . . ?
C10 C9 H9 119.3 . . ?
N2 C9 H9 119.3 . . ?
N2 C9 C10 121.3(8) . . ?
C9 C10 H10 120.3 . . ?
C9 C10 C12 119.4(8) . . ?
C12 C10 H10 120.3 . . ?
C8 C11 H11 119.4 . . ?
C8 C11 C12 121.1(8) . . ?
C12 C11 H11 119.4 . . ?
C10 C12 C13 122.0(7) . . ?
C11 C12 C10 117.5(7) . . ?
C11 C12 C13 120.5(7) . . ?
C14 C13 C12 121.4(6) . . ?
C14 C13 C15 117.3(6) . . ?
C15 C13 C12 121.3(6) . . ?
C13 C14 H14 119.7 . . ?
C17 C14 C13 120.6(7) . . ?
C17 C14 H14 119.7 . . ?
C13 C15 H15 119.7 . . ?
C16 C15 C13 120.6(7) . . ?
C16 C15 H15 119.7 . . ?
C15 C16 H16 119.8 . . ?
N1 C16 C15 120.5(7) . . ?
N1 C16 H16 119.8 . . ?
C14 C17 H17 120.1 . . ?
N1 C17 C14 119.7(7) . . ?
N1 C17 H17 120.1 . . ?
C19 C18 C20 123.4(6) . . ?
C19 C18 N1 118.1(6) . . ?
C20 C18 N1 118.5(6) . . ?
C18 C19 H19 121.0 . . ?
C18 C19 C23 118.1(6) . . ?
C23 C19 H19 121.0 . . ?
C18 C20 H20 121.4 . . ?
C18 C20 C21 117.2(6) . . ?
C21 C20 H20 121.4 . . ?
C20 C21 H21 119.4 . . ?
C22 C21 C20 121.3(7) . . ?
C22 C21 H21 119.4 . . ?
C21 C22 H22 119.4 . . ?
C21 C22 C23 121.1(6) . . ?
C23 C22 H22 119.4 . . ?
C19 C23 C22 119.0(6) . . ?
C19 C23 C24 119.8(6) . . ?
C22 C23 C24 121.1(6) . . ?
C23 C24 Eu1 166.6(4) . 8_556 ?
O3 C24 C23 120.6(5) . . ?
O3 C24 Eu1 66.0(3) . 8_556 ?
O4 C24 C23 119.1(6) . . ?
O4 C24 Eu1 55.3(3) . 8_556 ?
O4 C24 O3 120.3(6) . . ?
C26 C25 H25 120.1 . . ?
C26 C25 C29 119.9(7) . . ?
C29 C25 H25 120.1 . . ?
C25 C26 C27 120.8(7) . . ?
C25 C26 C28 120.1(7) . . ?
C28 C26 C27 119.0(6) . . ?
C26 C27 Eu2 170.0(5) . . ?
O5 C27 C26 119.5(6) . . ?
O5 C27 Eu2 60.7(4) . . ?
O5 C27 O6 121.6(6) . . ?
O6 C27 C26 118.8(6) . . ?
O6 C27 Eu2 61.4(4) . . ?
C26 C28 H28 120.2 . . ?
C31 C28 C26 119.7(7) . . ?
C31 C28 H28 120.2 . . ?
C25 C29 H29 119.8 . . ?
C30 C29 C25 120.3(7) . . ?
C30 C29 H29 119.8 . . ?
C29 C30 H30 120.0 . . ?
C29 C30 C31 120.1(7) . . ?
C31 C30 H30 120.0 . . ?
C28 C31 C30 119.9(7) . . ?
C28 C31 C32 119.4(6) . . ?
C30 C31 C32 120.6(6) . . ?
C31 C32 Eu2 179.3(5) . 4 ?
O7 C32 C31 120.0(6) . . ?
O7 C32 Eu2 60.7(4) . 4 ?
O7 C32 O8 120.0(6) . . ?
O8 C32 C31 120.0(6) . . ?
O8 C32 Eu2 59.3(3) . 4 ?
O9 C33 C34 117.6(7) . . ?
O10 C33 C34 118.6(6) . . ?
O10 C33 O9 123.8(7) . . ?
C35 C34 C33 120.2(6) . . ?
C40 C34 C33 120.9(6) . . ?
C40 C34 C35 118.8(6) . . ?
C34 C35 H35 119.5 . . ?
C37 C35 C34 120.9(7) . . ?
C37 C35 H35 119.5 . . ?
C37 C36 Eu1 169.0(5) . 6_565 ?
O11 C36 C37 120.2(6) . . ?
O11 C36 Eu1 61.5(4) . 6_565 ?
O11 C36 O12 120.0(6) . . ?
O12 C36 C37 119.7(7) . . ?
O12 C36 Eu1 59.6(4) . 6_565 ?
C35 C37 C36 119.6(7) . . ?
C35 C37 C38 119.3(6) . . ?
C38 C37 C36 121.0(7) . . ?
C37 C38 H38 120.0 . . ?
C39 C38 C37 120.0(7) . . ?
C39 C38 H38 120.0 . . ?
C38 C39 H39 119.8 . . ?
C40 C39 C38 120.4(7) . . ?
C40 C39 H39 119.8 . . ?
C34 C40 H40 119.8 . . ?
C39 C40 C34 120.5(7) . . ?
C39 C40 H40 119.8 . . ?
C36 Eu1 C24 106.9(2) 6_566 8_455 ?
Cl1 Eu1 C24 77.62(16) . 8_455 ?
Cl1 Eu1 C36 99.48(18) . 6_566 ?
Cl1 Eu1 N4 99.1(3) . . ?
Cl1 Eu1 O3 76.25(14) . 8_455 ?
N4 Eu1 C24 173.9(3) . 8_455 ?
N4 Eu1 C36 78.6(3) . 6_566 ?
O1 Eu1 C24 84.87(19) . 8_455 ?
O1 Eu1 C36 104.3(2) . 6_566 ?
O1 Eu1 Cl1 153.75(16) . . ?
O1 Eu1 N4 96.4(3) . . ?
O1 Eu1 O3 79.47(17) . 8_455 ?
O1 Eu1 O4 86.32(19) . 8_455 ?
O1 Eu1 O11 129.61(19) . 6_566 ?
O1 Eu1 O12 77.65(18) . 6_566 ?
O1 Eu1 O14 72.2(3) . . ?
O1 Eu1 O15 118.1(4) . . ?
O3 Eu1 C24 25.79(16) 8_455 8_455 ?
O3 Eu1 C36 132.67(18) 8_455 6_566 ?
O3 Eu1 N4 148.6(3) 8_455 . ?
O4 Eu1 C24 25.15(16) 8_455 8_455 ?
O4 Eu1 C36 82.17(19) 8_455 6_566 ?
O4 Eu1 Cl1 85.99(15) 8_455 . ?
O4 Eu1 N4 160.7(3) 8_455 . ?
O4 Eu1 O3 50.68(14) 8_455 8_455 ?
O4 Eu1 O11 79.14(19) 8_455 6_566 ?
O4 Eu1 O12 81.79(19) 8_455 6_566 ?
O4 Eu1 O14 148.4(3) 8_455 . ?
O4 Eu1 O15 149.6(3) 8_455 . ?
O9 Eu1 C24 104.20(19) . 8_455 ?
O9 Eu1 C36 148.6(2) . 6_566 ?
O9 Eu1 Cl1 82.93(19) . . ?
O9 Eu1 N4 70.1(3) . . ?
O9 Eu1 O1 82.6(2) . . ?
O9 Eu1 O3 78.49(17) . 8_455 ?
O9 Eu1 O4 129.14(18) . 8_455 ?
O9 Eu1 O11 141.8(2) . 6_566 ?
O9 Eu1 O12 142.0(2) . 6_566 ?
O9 Eu1 O14 71.9(3) . . ?
O9 Eu1 O15 75.1(3) . . ?
O11 Eu1 C24 99.30(19) 6_566 8_455 ?
O11 Eu1 C36 26.4(2) 6_566 6_566 ?
O11 Eu1 Cl1 73.16(16) 6_566 . ?
O11 Eu1 N4 84.5(3) 6_566 . ?
O11 Eu1 O3 122.17(17) 6_566 8_455 ?
O11 Eu1 O14 96.6(3) 6_566 . ?
O11 Eu1 O15 71.4(3) 6_566 . ?
O12 Eu1 C24 105.9(2) 6_566 8_455 ?
O12 Eu1 C36 26.7(2) 6_566 6_566 ?
O12 Eu1 Cl1 125.83(15) 6_566 . ?
O12 Eu1 N4 80.1(3) 6_566 . ?
O12 Eu1 O3 128.06(18) 6_566 8_455 ?
O12 Eu1 O11 52.74(18) 6_566 6_566 ?
O12 Eu1 O14 71.3(3) 6_566 . ?
O12 Eu1 O15 86.0(3) 6_566 . ?
O14 Eu1 C24 157.0(3) . 8_455 ?
O14 Eu1 C36 81.0(3) . 6_566 ?
O14 Eu1 Cl1 123.1(3) . . ?
O14 Eu1 N4 24.6(3) . . ?
O14 Eu1 O3 141.1(3) . 8_455 ?
O15 Eu1 C24 156.3(3) . 8_455 ?
O15 Eu1 C36 74.7(3) . 6_566 ?
O15 Eu1 Cl1 78.8(3) . . ?
O15 Eu1 N4 21.6(3) . . ?
O15 Eu1 O3 145.5(3) . 8_455 ?
O15 Eu1 O14 46.0(4) . . ?
C27 Eu2 C32 96.5(2) . 4_545 ?
C27 Eu2 N3 99.8(2) . . ?
C32 Eu2 N3 96.2(2) 4_545 . ?
O2 Eu2 C27 163.1(2) . . ?
O2 Eu2 C32 100.1(2) . 4_545 ?
O2 Eu2 N3 75.1(2) . . ?
O2 Eu2 O3 82.43(17) . 8_455 ?
O2 Eu2 O5 144.21(18) . . ?
O2 Eu2 O6 151.75(19) . . ?
O2 Eu2 O7 125.14(19) . 4_545 ?
O2 Eu2 O8 74.74(18) . 4_545 ?
O2 Eu2 O16 72.70(19) . . ?
O2 Eu2 O17 82.10(19) . . ?
O3 Eu2 C27 102.95(18) 8_455 . ?
O3 Eu2 C32 83.37(17) 8_455 4_545 ?
O3 Eu2 N3 157.11(19) 8_455 . ?
O3 Eu2 O7 93.75(16) 8_455 4_545 ?
O3 Eu2 O16 147.44(17) 8_455 . ?
O5 Eu2 C27 26.55(19) . . ?
O5 Eu2 C32 99.62(19) . 4_545 ?
O5 Eu2 N3 73.3(2) . . ?
O5 Eu2 O3 129.45(16) . 8_455 ?
O5 Eu2 O6 53.25(17) . . ?
O5 Eu2 O7 74.65(18) . 4_545 ?
O5 Eu2 O8 124.57(18) . 4_545 ?
O5 Eu2 O16 71.56(18) . . ?
O5 Eu2 O17 76.33(19) . . ?
O6 Eu2 C27 26.85(19) . . ?
O6 Eu2 C32 95.66(19) . 4_545 ?
O6 Eu2 N3 126.44(19) . . ?
O6 Eu2 O3 76.20(16) . 8_455 ?
O6 Eu2 O7 75.10(18) . 4_545 ?
O6 Eu2 O16 118.22(18) . . ?
O6 Eu2 O17 125.42(18) . . ?
O7 Eu2 C27 70.94(19) 4_545 . ?
O7 Eu2 C32 25.98(17) 4_545 4_545 ?
O7 Eu2 N3 95.6(2) 4_545 . ?
O7 Eu2 O16 117.62(18) 4_545 . ?
O8 Eu2 C27 122.06(19) 4_545 . ?
O8 Eu2 C32 26.10(17) 4_545 4_545 ?
O8 Eu2 N3 95.62(19) 4_545 . ?
O8 Eu2 O3 74.01(16) 4_545 8_455 ?
O8 Eu2 O6 115.76(17) 4_545 . ?
O8 Eu2 O7 52.09(16) 4_545 4_545 ?
O8 Eu2 O16 117.45(18) 4_545 . ?
O8 Eu2 O17 74.23(18) 4_545 . ?
O10 Eu2 C27 82.9(2) . . ?
O10 Eu2 C32 163.0(2) . 4_545 ?
O10 Eu2 N3 100.7(2) . . ?
O10 Eu2 O2 82.3(2) . . ?
O10 Eu2 O3 80.22(18) . 8_455 ?
O10 Eu2 O5 87.5(2) . . ?
O10 Eu2 O6 76.1(2) . . ?
O10 Eu2 O7 151.2(2) . 4_545 ?
O10 Eu2 O8 147.29(18) . 4_545 ?
O10 Eu2 O16 76.0(2) . . ?
O10 Eu2 O17 125.6(2) . . ?
O16 Eu2 C27 95.9(2) . . ?
O16 Eu2 C32 120.90(19) . 4_545 ?
O16 Eu2 N3 24.70(19) . . ?
O17 Eu2 C27 100.1(2) . . ?
O17 Eu2 C32 71.29(18) . 4_545 ?
O17 Eu2 N3 25.01(19) . . ?
O17 Eu2 O3 147.34(17) . 8_455 ?
O17 Eu2 O7 72.38(18) . 4_545 ?
O17 Eu2 O16 49.66(19) . . ?
C16 N1 C18 118.9(6) . . ?
C17 N1 C16 121.2(6) . . ?
C17 N1 C18 119.9(6) . . ?
C8 N2 C6 119.5(7) . . ?
C8 N2 C9 120.6(7) . . ?
C9 N2 C6 119.9(7) . . ?
O16 N3 Eu2 62.4(4) . . ?
O16 N3 O17 117.9(7) . . ?
O17 N3 Eu2 55.6(4) . . ?
O18 N3 Eu2 171.4(8) . . ?
O18 N3 O16 122.6(8) . . ?
O18 N3 O17 119.4(8) . . ?
O13 N4 Eu1 169.2(10) . . ?
O14 N4 Eu1 70.1(10) . . ?
O14 N4 O13 111.1(15) . . ?
O15 N4 Eu1 63.0(11) . . ?
O15 N4 O13 116.7(15) . . ?
O15 N4 O14 132.2(19) . . ?
C1 O1 Eu1 133.6(5) . . ?
C1 O2 Eu2 144.5(5) . . ?
C24 O3 Eu1 88.2(4) . 8_556 ?
C24 O3 Eu2 135.2(4) . 8_556 ?
Eu2 O3 Eu1 122.59(17) 8_556 8_556 ?
C24 O4 Eu1 99.6(4) . 8_556 ?
C27 O5 Eu2 92.8(4) . . ?
C27 O6 Eu2 91.7(4) . . ?
C32 O7 Eu2 93.3(4) . 4 ?
C32 O8 Eu2 94.6(4) . 4 ?
C33 O9 Eu1 149.6(5) . . ?
C33 O10 Eu2 143.6(5) . . ?
C36 O11 Eu1 92.2(4) . 6_565 ?
C36 O12 Eu1 93.8(4) . 6_565 ?
N4 O14 Eu1 85.3(11) . . ?
N4 O15 Eu1 95.4(12) . . ?
N3 O16 Eu2 92.9(4) . . ?
N3 O17 Eu2 99.4(5) . . ?
H20A O20 H20B 104.4 . . ?
H22A O22 H22B 104.4 . . ?

loop_
_geom_bond_atom_site_label_1
_geom_bond_atom_site_label_2
_geom_bond_distance
_geom_bond_site_symmetry_2
_geom_bond_publ_flag
C1 C2 1.499(10) . ?
C1 O1 1.251(9) . ?
C1 O2 1.248(8) . ?
C2 C3 1.388(11) . ?
C2 C5 1.387(10) . ?
C3 H3 0.9300 . ?
C3 C4 1.378(12) . ?
C4 H4 0.9300 . ?
C4 C7 1.381(12) . ?
C5 H5 0.9300 . ?
C5 C6 1.374(11) . ?
C6 C7 1.394(12) . ?
C6 N2 1.449(9) . ?
C7 H7 0.9300 . ?
C8 H8 0.9300 . ?
C8 C11 1.381(11) . ?
C8 N2 1.333(11) . ?
C9 H9 0.9300 . ?
C9 C10 1.380(11) . ?
C9 N2 1.345(11) . ?
C10 H10 0.9300 . ?
C10 C12 1.392(11) . ?
C11 H11 0.9300 . ?
C11 C12 1.384(11) . ?
C12 C13 1.485(9) . ?
C13 C14 1.383(10) . ?
C13 C15 1.391(10) . ?
C14 H14 0.9300 . ?
C14 C17 1.381(10) . ?
C15 H15 0.9300 . ?
C15 C16 1.359(10) . ?
C16 H16 0.9300 . ?
C16 N1 1.342(9) . ?
C17 H17 0.9300 . ?
C17 N1 1.337(9) . ?
C18 C19 1.382(9) . ?
C18 C20 1.382(10) . ?
C18 N1 1.465(8) . ?
C19 H19 0.9300 . ?
C19 C23 1.395(9) . ?
C20 H20 0.9300 . ?
C20 C21 1.384(10) . ?
C21 H21 0.9300 . ?
C21 C22 1.359(10) . ?
C22 H22 0.9300 . ?
C22 C23 1.396(10) . ?
C23 C24 1.493(9) . ?
C24 Eu1 2.912(6) 8_556 ?
C24 O3 1.268(8) . ?
C24 O4 1.255(8) . ?
C25 H25 0.9300 . ?
C25 C26 1.382(11) . ?
C25 C29 1.386(11) . ?
C26 C27 1.504(10) . ?
C26 C28 1.398(10) . ?
C27 Eu2 2.810(7) . ?
C27 O5 1.258(9) . ?
C27 O6 1.270(9) . ?
C28 H28 0.9300 . ?
C28 C31 1.383(9) . ?
C29 H29 0.9300 . ?
C29 C30 1.379(11) . ?
C30 H30 0.9300 . ?
C30 C31 1.393(10) . ?
C31 C32 1.490(10) . ?
C32 Eu2 2.863(7) 4 ?
C32 O7 1.256(8) . ?
C32 O8 1.264(8) . ?
C33 C34 1.485(10) . ?
C33 O9 1.257(9) . ?
C33 O10 1.249(9) . ?
C34 C35 1.400(9) . ?
C34 C40 1.390(10) . ?
C35 H35 0.9300 . ?
C35 C37 1.382(10) . ?
C36 C37 1.482(9) . ?
C36 Eu1 2.828(7) 6_565 ?
C36 O11 1.257(9) . ?
C36 O12 1.272(9) . ?
C37 C38 1.392(10) . ?
C38 H38 0.9300 . ?
C38 C39 1.390(11) . ?
C39 H39 0.9300 . ?
C39 C40 1.374(11) . ?
C40 H40 0.9300 . ?
Cl1 Eu1 2.662(5) . ?
Eu1 C24 2.912(6) 8_455 ?
Eu1 C36 2.829(7) 6_566 ?
Eu1 N4 2.786(15) . ?
Eu1 O1 2.324(6) . ?
Eu1 O3 2.663(5) 8_455 ?
Eu1 O4 2.427(5) 8_455 ?
Eu1 O9 2.317(5) . ?
Eu1 O11 2.487(5) 6_566 ?
Eu1 O12 2.444(5) 6_566 ?
Eu1 O14 2.628(12) . ?
Eu1 O15 2.492(12) . ?
Eu2 C32 2.863(7) 4_545 ?
Eu2 N3 2.961(7) . ?
Eu2 O2 2.338(5) . ?
Eu2 O3 2.478(5) 8_455 ?
Eu2 O5 2.454(5) . ?
Eu2 O6 2.470(5) . ?
Eu2 O7 2.501(5) 4_545 ?
Eu2 O8 2.469(5) 4_545 ?
Eu2 O10 2.315(6) . ?
Eu2 O16 2.629(6) . ?
Eu2 O17 2.477(5) . ?
N3 O16 1.239(10) . ?
N3 O17 1.269(9) . ?
N3 O18 1.219(10) . ?
N4 O13 1.46(2) . ?
N4 O14 1.163(15) . ?
N4 O15 1.032(14) . ?
O3 Eu1 2.663(4) 8_556 ?
O3 Eu2 2.478(5) 8_556 ?
O4 Eu1 2.427(5) 8_556 ?
O7 Eu2 2.501(5) 4 ?
O8 Eu2 2.469(5) 4 ?
O11 Eu1 2.487(5) 6_565 ?
O12 Eu1 2.444(5) 6_565 ?
O20 H20A 0.8593 . ?
O20 H20B 0.8600 . ?
O22 H22A 0.8607 . ?
O22 H22B 0.8605 . ?
